data_7211281
loop_
_publ_author_name
'Konarev, Dmitri V.'
'Kuzmin, Alexey V.'
'Simonov, Sergey V.'
'Yudanova, Evgeniya I.'
'Khasanov, Salavat S.'
'Saito, Gunzi'
'Lyubovskaya, Rimma N.'

_publ_section_title
;
 Experimental observation of C60 LUMO splitting in the C60(2-) dianions
 due to the Jahn-Teller effect. Comparison with the C60(&#x02D9;-) radical
 anions.
;
_journal_issue 23
_journal_name_full 'Physical chemistry chemical physics : PCCP'
_journal_page_first 9136
_journal_page_last 9144
_journal_paper_doi 10.1039/c3cp44359k
_journal_volume 15
_journal_year 2013
_chemical_formula_moiety 'C60, 2(C18 H36 N2 Na O6)'
_chemical_formula_sum 'C96 H72 N4 Na2 O12'
_chemical_formula_weight 1519.56
_chemical_name_systematic
;
?
;
_space_group_IT_number 2
_symmetry_cell_setting triclinic
_symmetry_space_group_name_Hall '-P 1'
_symmetry_space_group_name_H-M 'P -1'
_atom_sites_solution_hydrogens geom
_atom_sites_solution_primary direct
_atom_sites_solution_secondary difmap
_audit_creation_method
;
SHELXL-97
CrysAlisPro, Oxford Diffraction Ltd.,
Version 1.171.33.55 (release 05-01-2010 CrysAlis171 .NET)
(compiled Jan 5 2010,16:28:46)
;
_cell_angle_alpha 85.433(8)
_cell_angle_beta 69.071(9)
_cell_angle_gamma 70.433(9)
_cell_formula_units_Z 2
_cell_length_a 12.8970(10)
_cell_length_b 17.499(2)
_cell_length_c 17.785(2)
_cell_measurement_reflns_used 1005
_cell_measurement_temperature 110(2)
_cell_measurement_theta_max 25.1605
_cell_measurement_theta_min 3.0579
_cell_volume 3528.8(7)
_computing_cell_refinement
;
CrysAlisPro, Oxford Diffraction Ltd.,
Version 1.171.33.55 (release 05-01-2010 CrysAlis171 .NET)
(compiled Jan 5 2010,16:28:46)
;
_computing_data_collection
;
CrysAlisPro, Oxford Diffraction Ltd.,
Version 1.171.33.55 (release 05-01-2010 CrysAlis171 .NET)
(compiled Jan 5 2010,16:28:46)
;
_computing_data_reduction
;
CrysAlisPro, Oxford Diffraction Ltd.,
Version 1.171.33.55 (release 05-01-2010 CrysAlis171 .NET)
(compiled Jan 5 2010,16:28:46)
;
_computing_structure_refinement 'SHELXL-97 (Sheldrick, 1997)'
_computing_structure_solution 'SHELXS-97 (Sheldrick, 1990)'
_diffrn_ambient_temperature 110(2)
_diffrn_detector_area_resol_mean 10.4752
_diffrn_measured_fraction_theta_full 0.724
_diffrn_measured_fraction_theta_max 0.724
_diffrn_measurement_device_type 'Xcalibur, Ruby, Gemini'
_diffrn_measurement_method '\w scans'
_diffrn_radiation_monochromator graphite
_diffrn_radiation_source 'Enhance (Mo) X-ray Source'
_diffrn_radiation_type 'Mo K\a'
_diffrn_radiation_wavelength 0.7107
_diffrn_reflns_av_R_equivalents 0.1016
_diffrn_reflns_av_sigmaI/netI 0.0922
_diffrn_reflns_limit_h_max 14
_diffrn_reflns_limit_h_min -12
_diffrn_reflns_limit_k_max 17
_diffrn_reflns_limit_k_min -20
_diffrn_reflns_limit_l_max 21
_diffrn_reflns_limit_l_min -21
_diffrn_reflns_number 15684
_diffrn_reflns_theta_full 25.18
_diffrn_reflns_theta_max 25.18
_diffrn_reflns_theta_min 2.98
_exptl_absorpt_coefficient_mu 0.105
_exptl_absorpt_correction_T_max 1.00000
_exptl_absorpt_correction_T_min 0.76663
_exptl_absorpt_correction_type multi-scan
_exptl_absorpt_process_details
;
CrysAlisPro, Oxford Diffraction Ltd.,
Version 1.171.33.55 (release 05-01-2010 CrysAlis171 .NET)
(compiled Jan 5 2010,16:28:46)
Empirical absorption correction using spherical harmonics,
implemented in SCALE3 ABSPACK scaling algorithm.
;
_exptl_crystal_colour black
_exptl_crystal_density_diffrn 1.430
_exptl_crystal_density_method 'not measured'
_exptl_crystal_description block
_exptl_crystal_F_000 1588
_exptl_crystal_size_max 0.40
_exptl_crystal_size_mid 0.20
_exptl_crystal_size_min 0.20
_refine_diff_density_max 0.369
_refine_diff_density_min -0.314
_refine_diff_density_rms 0.061
_refine_ls_extinction_method none
_refine_ls_goodness_of_fit_ref 1.080
_refine_ls_hydrogen_treatment constr
_refine_ls_matrix_type full
_refine_ls_number_parameters 1391
_refine_ls_number_reflns 9182
_refine_ls_number_restraints 2983
_refine_ls_restrained_S_all 0.972
_refine_ls_R_factor_all 0.1299
_refine_ls_R_factor_gt 0.0803
_refine_ls_shift/su_max 0.000
_refine_ls_shift/su_mean 0.000
_refine_ls_structure_factor_coef Fsqd
_refine_ls_weighting_details 'calc w=1/[\s^2^(Fo^2^)+(0.1350P)^2^+0.2845P] where P=(Fo^2^+2Fc^2^)/3'
_refine_ls_weighting_scheme calc
_refine_ls_wR_factor_gt 0.2091
_refine_ls_wR_factor_ref 0.2434
_reflns_number_gt 5492
_reflns_number_total 9182
_reflns_threshold_expression >2sigma(I)
_cod_data_source_file c3cp44359k.txt
_cod_data_source_block C60_2CryptandNa_110K
_cod_original_cell_volume 3528.8(6)
_cod_database_code 7211281

loop_
_symmetry_equiv_pos_as_xyz
'x, y, z'
'-x, -y, -z'

loop_
_atom_site_label
_atom_site_type_symbol
_atom_site_fract_x
_atom_site_fract_y
_atom_site_fract_z
_atom_site_U_iso_or_equiv
_atom_site_adp_type
_atom_site_occupancy
_atom_site_symmetry_multiplicity
_atom_site_calc_flag
_atom_site_refinement_flags
_atom_site_disorder_assembly
_atom_site_disorder_group
Na1 Na 0.48110(14) 0.17822(10) 0.87495(10) 0.0387(4) Uani 1 1 d . . .
O10 O 0.6452(3) 0.07046(18) 0.90342(18) 0.0456(8) Uani 1 1 d . . .
N3 N 0.3510(3) 0.3245(2) 0.9978(2) 0.0374(9) Uani 1 1 d . . .
O7 O 0.2653(2) 0.26485(17) 0.89212(17) 0.0407(7) Uani 1 1 d . . .
O11 O 0.5741(3) 0.29515(19) 0.8610(2) 0.0511(9) Uani 1 1 d . . .
O9 O 0.4436(3) 0.15290(18) 1.03038(18) 0.0443(8) Uani 1 1 d . . .
O12 O 0.5774(3) 0.2117(2) 0.73423(19) 0.0563(9) Uani 1 1 d . . .
N4 N 0.5957(3) 0.0493(2) 0.7676(2) 0.0486(10) Uani 1 1 d . . .
O8 O 0.3576(3) 0.09959(18) 0.86428(19) 0.0456(8) Uani 1 1 d . . .
C901 C 0.2279(4) 0.3537(3) 1.0036(3) 0.0401(11) Uani 1 1 d . . .
H90A H 0.1917 0.4112 1.0235 0.048 Uiso 1 1 calc R . .
H90B H 0.1847 0.3217 1.0429 0.048 Uiso 1 1 calc R . .
C10 C 0.4061(4) 0.3867(3) 0.9669(3) 0.0461(12) Uani 1 1 d . . .
H10A H 0.3884 0.4244 1.0119 0.055 Uiso 1 1 calc R . .
H10B H 0.3725 0.4185 0.9275 0.055 Uiso 1 1 calc R . .
C14 C 0.5590(4) 0.1363(3) 1.0311(3) 0.0545(13) Uani 1 1 d . . .
H14A H 0.5573 0.1318 1.0874 0.065 Uiso 1 1 calc R . .
H14B H 0.5887 0.1812 1.0071 0.065 Uiso 1 1 calc R . .
C15 C 0.2003(4) 0.2142(3) 0.9357(3) 0.0447(12) Uani 1 1 d . . .
H15A H 0.1150 0.2436 0.9507 0.054 Uiso 1 1 calc R . .
H15B H 0.2177 0.1978 0.9856 0.054 Uiso 1 1 calc R . .
C16 C 0.3619(4) 0.2968(3) 1.0745(3) 0.0425(11) Uani 1 1 d . . .
H16A H 0.2983 0.3347 1.1182 0.051 Uiso 1 1 calc R . .
H16B H 0.4379 0.2977 1.0752 0.051 Uiso 1 1 calc R . .
C18 C 0.2169(4) 0.3464(3) 0.9234(3) 0.0441(11) Uani 1 1 d . . .
H18A H 0.1328 0.3677 0.9293 0.053 Uiso 1 1 calc R . .
H18B H 0.2577 0.3800 0.8847 0.053 Uiso 1 1 calc R . .
C20 C 0.6374(5) 0.0598(3) 0.9848(3) 0.0530(13) Uani 1 1 d . . .
H20A H 0.7164 0.0456 0.9886 0.064 Uiso 1 1 calc R . .
H20B H 0.6057 0.0152 1.0067 0.064 Uiso 1 1 calc R . .
C21 C 0.3556(4) 0.2118(3) 1.0907(3) 0.0441(11) Uani 1 1 d . . .
H21A H 0.3640 0.1961 1.1434 0.053 Uiso 1 1 calc R . .
H21B H 0.2772 0.2119 1.0940 0.053 Uiso 1 1 calc R . .
C25 C 0.7122(4) -0.0025(3) 0.8571(3) 0.0505(13) Uani 1 1 d . . .
H25A H 0.6772 -0.0454 0.8799 0.061 Uiso 1 1 calc R . .
H25B H 0.7934 -0.0206 0.8576 0.061 Uiso 1 1 calc R . .
C30 C 0.7140(4) 0.0119(3) 0.7717(3) 0.0582(14) Uani 1 1 d . . .
H30A H 0.7614 0.0477 0.7466 0.070 Uiso 1 1 calc R . .
H30B H 0.7528 -0.0405 0.7403 0.070 Uiso 1 1 calc R . .
C32 C 0.6195(5) 0.2784(3) 0.7216(3) 0.0667(16) Uani 1 1 d . . .
H32A H 0.6080 0.3065 0.6732 0.080 Uiso 1 1 calc R . .
H32B H 0.7046 0.2589 0.7126 0.080 Uiso 1 1 calc R . .
C36 C 0.2345(4) 0.1415(3) 0.8835(3) 0.0513(13) Uani 1 1 d . . .
H36A H 0.1892 0.1055 0.9119 0.062 Uiso 1 1 calc R . .
H36B H 0.2174 0.1580 0.8335 0.062 Uiso 1 1 calc R . .
C37 C 0.5563(5) 0.3343(3) 0.7915(3) 0.0641(15) Uani 1 1 d . . .
H37A H 0.5843 0.3816 0.7823 0.077 Uiso 1 1 calc R . .
H37B H 0.4713 0.3541 0.8000 0.077 Uiso 1 1 calc R . .
C47 C 0.6023(5) 0.0816(4) 0.6885(3) 0.0643(16) Uani 1 1 d . . .
H47A H 0.5233 0.0979 0.6844 0.077 Uiso 1 1 calc R . .
H47B H 0.6557 0.0381 0.6466 0.077 Uiso 1 1 calc R . .
C49 C 0.5288(5) -0.0057(3) 0.7913(4) 0.0601(15) Uani 1 1 d . . .
H49A H 0.5401 -0.0329 0.8401 0.072 Uiso 1 1 calc R . .
H49B H 0.5599 -0.0481 0.7478 0.072 Uiso 1 1 calc R . .
C52 C 0.6443(5) 0.1518(4) 0.6723(3) 0.0629(16) Uani 1 1 d . . .
H52A H 0.7278 0.1342 0.6676 0.075 Uiso 1 1 calc R . .
H52B H 0.6388 0.1745 0.6205 0.075 Uiso 1 1 calc R . .
C54 C 0.3989(4) 0.0351(3) 0.8085(3) 0.0564(14) Uani 1 1 d . . .
H54A H 0.3851 0.0553 0.7582 0.068 Uiso 1 1 calc R . .
H54B H 0.3567 -0.0043 0.8304 0.068 Uiso 1 1 calc R . .
C82 C 0.5389(4) 0.3493(3) 0.9265(3) 0.0572(14) Uani 1 1 d . . .
H82A H 0.5725 0.3936 0.9075 0.069 Uiso 1 1 calc R . .
H82B H 0.5720 0.3202 0.9671 0.069 Uiso 1 1 calc R . .
Na2 Na 0.02310(14) 0.27481(10) 0.66889(10) 0.0411(4) Uani 1 1 d . . .
O3 O -0.0587(3) 0.21379(19) 0.79933(19) 0.0513(9) Uani 1 1 d . . .
N2 N 0.1805(3) 0.1598(2) 0.5279(2) 0.0399(9) Uani 1 1 d . . .
O6 O 0.2537(3) 0.1797(2) 0.6627(2) 0.0540(9) Uani 1 1 d . . .
O4 O -0.0470(3) 0.16467(18) 0.6535(2) 0.0459(8) Uani 1 1 d . . .
O2 O 0.0298(3) 0.31987(18) 0.5329(2) 0.0503(9) Uani 1 1 d . . .
O5 O 0.1500(3) 0.34946(19) 0.67723(18) 0.0447(8) Uani 1 1 d . . .
O1 O -0.1609(3) 0.3957(2) 0.6722(2) 0.0590(10) Uani 1 1 d . . .
N1 N -0.0760(3) 0.3796(2) 0.8016(2) 0.0425(9) Uani 1 1 d . . .
C8 C 0.1300(4) 0.0957(3) 0.5384(3) 0.0518(13) Uani 1 1 d . . .
H8A H 0.1619 0.0547 0.5732 0.062 Uiso 1 1 calc R . .
H8B H 0.1530 0.0686 0.4853 0.062 Uiso 1 1 calc R . .
C9 C 0.3012(4) 0.1289(3) 0.5262(3) 0.0473(12) Uani 1 1 d . . .
H9A H 0.3406 0.1694 0.5024 0.057 Uiso 1 1 calc R . .
H9B H 0.3439 0.0786 0.4913 0.057 Uiso 1 1 calc R . .
C22 C 0.3236(4) 0.2301(3) 0.6551(3) 0.0460(12) Uani 1 1 d . . .
H22A H 0.4029 0.2044 0.6150 0.055 Uiso 1 1 calc R . .
H22B H 0.3325 0.2346 0.7075 0.055 Uiso 1 1 calc R . .
C23 C 0.1732(4) 0.2048(3) 0.4560(3) 0.0517(13) Uani 1 1 d . . .
H23A H 0.1143 0.1936 0.4390 0.062 Uiso 1 1 calc R . .
H23B H 0.2502 0.1848 0.4118 0.062 Uiso 1 1 calc R . .
C26 C -0.0344(5) 0.4031(3) 0.5346(3) 0.0618(15) Uani 1 1 d . . .
H26A H -0.0353 0.4195 0.4802 0.074 Uiso 1 1 calc R . .
H26B H 0.0016 0.4364 0.5530 0.074 Uiso 1 1 calc R . .
C27 C -0.1351(5) 0.2636(4) 0.8683(3) 0.0639(15) Uani 1 1 d . . .
H27A H -0.1401 0.2313 0.9170 0.077 Uiso 1 1 calc R . .
H27B H -0.2149 0.2867 0.8654 0.077 Uiso 1 1 calc R . .
C28 C 0.3082(4) 0.1109(3) 0.6086(3) 0.0481(12) Uani 1 1 d . . .
H28A H 0.2705 0.0693 0.6316 0.058 Uiso 1 1 calc R . .
H28B H 0.3919 0.0877 0.6033 0.058 Uiso 1 1 calc R . .
C33 C 0.1410(4) 0.2926(3) 0.4680(3) 0.0501(13) Uani 1 1 d . . .
H33A H 0.2016 0.3053 0.4816 0.060 Uiso 1 1 calc R . .
H33B H 0.1349 0.3200 0.4182 0.060 Uiso 1 1 calc R . .
C35 C -0.0894(5) 0.3307(4) 0.8732(3) 0.0612(15) Uani 1 1 d . . .
H35A H -0.1441 0.3664 0.9213 0.073 Uiso 1 1 calc R . .
H35B H -0.0123 0.3069 0.8801 0.073 Uiso 1 1 calc R . .
C42 C -0.1844(5) 0.4640(3) 0.7198(3) 0.0619(15) Uani 1 1 d . . .
H42A H -0.2605 0.5050 0.7227 0.074 Uiso 1 1 calc R . .
H42B H -0.1218 0.4889 0.6965 0.074 Uiso 1 1 calc R . .
C44 C -0.1574(5) 0.4148(4) 0.5924(4) 0.0742(18) Uani 1 1 d . . .
H44A H -0.2069 0.4719 0.5924 0.089 Uiso 1 1 calc R . .
H44B H -0.1908 0.3798 0.5739 0.089 Uiso 1 1 calc R . .
C45 C 0.0059(4) 0.4222(3) 0.7955(3) 0.0463(12) Uani 1 1 d . . .
H45A H -0.0073 0.4416 0.8501 0.056 Uiso 1 1 calc R . .
H45B H -0.0094 0.4703 0.7627 0.056 Uiso 1 1 calc R . .
C51 C -0.0261(5) 0.1078(3) 0.7130(3) 0.0616(15) Uani 1 1 d . . .
H51A H 0.0582 0.0893 0.7066 0.074 Uiso 1 1 calc R . .
H51B H -0.0471 0.0598 0.7067 0.074 Uiso 1 1 calc R . .
C53 C -0.0976(5) 0.1474(3) 0.7922(4) 0.0627(16) Uani 1 1 d . . .
H53A H -0.1817 0.1679 0.7979 0.075 Uiso 1 1 calc R . .
H53B H -0.0881 0.1085 0.8348 0.075 Uiso 1 1 calc R . .
C57 C -0.0043(4) 0.1279(3) 0.5764(3) 0.0523(13) Uani 1 1 d . . .
H57A H -0.0354 0.1680 0.5406 0.063 Uiso 1 1 calc R . .
H57B H -0.0347 0.0823 0.5795 0.063 Uiso 1 1 calc R . .
C61 C 0.2715(4) 0.3125(3) 0.6300(3) 0.0499(13) Uani 1 1 d . . .
H61A H 0.3159 0.3474 0.6344 0.060 Uiso 1 1 calc R . .
H61B H 0.2797 0.3092 0.5727 0.060 Uiso 1 1 calc R . .
C66 C 0.1318(4) 0.3689(3) 0.7580(3) 0.0427(11) Uani 1 1 d . . .
H66A H 0.1854 0.3979 0.7590 0.051 Uiso 1 1 calc R . .
H66B H 0.1473 0.3188 0.7881 0.051 Uiso 1 1 calc R . .
C68 C -0.1885(4) 0.4354(4) 0.8020(3) 0.0601(15) Uani 1 1 d . . .
H68A H -0.2124 0.4829 0.8385 0.072 Uiso 1 1 calc R . .
H68B H -0.2486 0.4082 0.8231 0.072 Uiso 1 1 calc R . .
C401 C 1.0282(10) 0.2035(5) 0.1465(4) 0.050(3) Uani 0.505(3) 1 d PDU A 1
C402 C 1.0029(8) 0.2901(4) 0.1372(5) 0.053(3) Uani 0.505(3) 1 d PDU A 1
C403 C 0.9258(4) 0.3177(4) 0.0909(5) 0.058(3) Uani 0.505(3) 1 d PDU A 1
C404 C 0.9008(4) 0.2477(2) 0.0733(5) 0.052(2) Uani 0.505(3) 1 d PDU A 1
C405 C 0.9642(5) 0.1775(5) 0.1070(5) 0.053(3) Uani 0.505(3) 1 d PDU A 1
C406 C 1.0374(9) 0.1706(4) 0.2172(6) 0.050(3) Uani 0.505(3) 1 d PDU A 1
C407 C 0.9829(6) 0.1098(6) 0.2526(3) 0.055(3) Uani 0.505(3) 1 d PDU A 1
C408 C 0.9357(4) 0.1241(5) 0.3393(4) 0.061(3) Uani 0.505(3) 1 d PDU A 1
C409 C 0.9614(5) 0.1933(3) 0.3580(5) 0.060(3) Uani 0.505(3) 1 d PDU A 1
C410 C 1.0230(9) 0.2223(4) 0.2824(3) 0.058(3) Uani 0.505(3) 1 d PDU A 1
C411 C 0.9905(9) 0.3388(4) 0.1984(6) 0.068(3) Uani 0.505(3) 1 d PDU A 1
C412 C 1.0016(9) 0.3038(5) 0.2729(3) 0.063(3) Uani 0.505(3) 1 d PDU A 1
C413 C 0.9143(5) 0.3612(3) 0.3375(5) 0.068(3) Uani 0.505(3) 1 d PDU A 1
C414 C 0.8521(4) 0.4331(5) 0.3052(3) 0.075(3) Uani 0.505(3) 1 d PDU A 1
C415 C 0.8978(4) 0.4167(6) 0.2188(4) 0.070(3) Uani 0.505(3) 1 d PDU A 1
C416 C 0.8392(5) 0.3918(3) 0.1095(4) 0.066(2) Uani 0.505(3) 1 d PDU A 1
C417 C 0.8242(5) 0.4424(4) 0.1757(3) 0.060(2) Uani 0.505(3) 1 d PDU A 1
C418 C 0.7004(4) 0.4855(5) 0.2166(3) 0.061(3) Uani 0.505(3) 1 d PDU A 1
C419 C 0.6394(6) 0.4570(4) 0.1764(3) 0.064(2) Uani 0.505(3) 1 d PDU A 1
C420 C 0.7233(4) 0.4006(3) 0.1099(4) 0.061(2) Uani 0.505(3) 1 d PDU A 1
C421 C 0.7909(6) 0.2559(3) 0.0746(4) 0.0632(18) Uani 0.505(3) 1 d PDU A 1
C422 C 0.6996(4) 0.3346(4) 0.0933(5) 0.066(2) Uani 0.505(3) 1 d PDU A 1
C423 C 0.5883(6) 0.3232(3) 0.1396(4) 0.068(2) Uani 0.505(3) 1 d PDU A 1
C424 C 0.6160(6) 0.2367(3) 0.1508(4) 0.068(2) Uani 0.505(3) 1 d PDU A 1
C425 C 0.7391(4) 0.1933(4) 0.1079(4) 0.069(2) Uani 0.505(3) 1 d PDU A 1
C426 C 0.9145(5) 0.1191(3) 0.1397(4) 0.056(2) Uani 0.505(3) 1 d PDU A 1
C427 C 0.7982(4) 0.1277(3) 0.1409(4) 0.065(2) Uani 0.505(3) 1 d PDU A 1
C428 C 0.7360(5) 0.0988(3) 0.2165(3) 0.0672(19) Uani 0.505(3) 1 d PDU A 1
C429 C 0.8138(4) 0.0713(5) 0.2622(3) 0.062(2) Uani 0.505(3) 1 d PDU A 1
C430 C 0.9232(6) 0.0849(4) 0.2151(2) 0.051(2) Uani 0.505(3) 1 d PDU A 1
C431 C 0.4410(10) 0.3657(5) 0.4138(5) 0.050(3) Uani 0.505(3) 1 d PDU A 1
C432 C 0.4665(8) 0.2790(4) 0.4226(5) 0.053(3) Uani 0.505(3) 1 d PDU A 1
C433 C 0.5445(5) 0.2526(4) 0.4683(6) 0.058(3) Uani 0.505(3) 1 d PDU A 1
C434 C 0.5687(4) 0.3218(2) 0.4886(5) 0.052(2) Uani 0.505(3) 1 d PDU A 1
C435 C 0.5069(6) 0.3907(5) 0.4524(5) 0.053(3) Uani 0.505(3) 1 d PDU A 1
C436 C 0.4307(9) 0.3991(4) 0.3435(6) 0.050(3) Uani 0.505(3) 1 d PDU A 1
C437 C 0.4877(6) 0.4583(6) 0.3069(3) 0.055(3) Uani 0.505(3) 1 d PDU A 1
C438 C 0.5342(4) 0.4465(5) 0.2199(3) 0.061(3) Uani 0.505(3) 1 d PDU A 1
C439 C 0.5085(5) 0.3771(3) 0.2017(6) 0.060(3) Uani 0.505(3) 1 d PDU A 1
C440 C 0.4476(9) 0.3476(5) 0.2774(3) 0.058(3) Uani 0.505(3) 1 d PDU A 1
C441 C 0.4808(9) 0.2305(4) 0.3606(6) 0.068(3) Uani 0.505(3) 1 d PDU A 1
C442 C 0.4691(10) 0.2660(5) 0.2864(3) 0.063(3) Uani 0.505(3) 1 d PDU A 1
C443 C 0.5570(5) 0.2089(4) 0.2217(5) 0.068(3) Uani 0.505(3) 1 d PDU A 1
C444 C 0.6186(4) 0.1376(5) 0.2551(3) 0.075(3) Uani 0.505(3) 1 d PDU A 1
C445 C 0.5722(4) 0.1519(6) 0.3418(4) 0.070(3) Uani 0.505(3) 1 d PDU A 1
C446 C 0.6303(6) 0.1782(3) 0.4508(4) 0.066(2) Uani 0.505(3) 1 d PDU A 1
C447 C 0.6459(5) 0.1270(4) 0.3848(3) 0.060(2) Uani 0.505(3) 1 d PDU A 1
C448 C 0.7698(4) 0.0841(5) 0.3441(3) 0.061(3) Uani 0.505(3) 1 d PDU A 1
C449 C 0.8315(6) 0.1126(4) 0.3836(3) 0.064(2) Uani 0.505(3) 1 d PDU A 1
C450 C 0.7468(4) 0.1694(3) 0.4494(5) 0.061(2) Uani 0.505(3) 1 d PDU A 1
C451 C 0.6787(5) 0.3135(3) 0.4870(4) 0.0632(18) Uani 0.505(3) 1 d PDU A 1
C452 C 0.7704(4) 0.2352(4) 0.4665(4) 0.066(2) Uani 0.505(3) 1 d PDU A 1
C453 C 0.8809(6) 0.2474(4) 0.4197(4) 0.068(2) Uani 0.505(3) 1 d PDU A 1
C454 C 0.8567(5) 0.3337(3) 0.4091(4) 0.068(2) Uani 0.505(3) 1 d PDU A 1
C455 C 0.7324(4) 0.3745(4) 0.4508(4) 0.069(2) Uani 0.505(3) 1 d PDU A 1
C456 C 0.5568(6) 0.4488(4) 0.4194(4) 0.056(2) Uani 0.505(3) 1 d PDU A 1
C457 C 0.6727(4) 0.4406(3) 0.4187(5) 0.065(2) Uani 0.505(3) 1 d PDU A 1
C458 C 0.7345(5) 0.4711(4) 0.3441(3) 0.0672(19) Uani 0.505(3) 1 d PDU A 1
C459 C 0.6562(4) 0.4972(5) 0.2986(3) 0.062(2) Uani 0.505(3) 1 d PDU A 1
C460 C 0.5462(6) 0.4841(4) 0.3449(2) 0.051(2) Uani 0.505(3) 1 d PDU A 1
C501 C 0.6452(8) 0.1139(7) 0.2879(6) 0.057(3) Uani 0.495(3) 1 d PDU A 2
C502 C 0.7687(9) 0.0760(7) 0.2751(6) 0.059(3) Uani 0.495(3) 1 d PDU A 2
C503 C 0.8381(8) 0.0878(6) 0.1948(6) 0.060(3) Uani 0.495(3) 1 d PDU A 2
C504 C 0.7537(9) 0.1357(7) 0.1542(7) 0.067(3) Uani 0.495(3) 1 d PDU A 2
C505 C 0.6361(9) 0.1492(7) 0.2117(7) 0.069(3) Uani 0.495(3) 1 d PDU A 2
C506 C 0.5690(9) 0.1502(8) 0.3607(7) 0.064(3) Uani 0.495(3) 1 d PDU A 2
C507 C 0.4745(11) 0.2281(7) 0.3628(8) 0.064(3) Uani 0.495(3) 1 d PDU A 2
C508 C 0.4592(11) 0.2798(7) 0.4280(7) 0.055(3) Uani 0.495(3) 1 d PDU A 2
C509 C 0.5425(9) 0.2342(7) 0.4662(8) 0.060(3) Uani 0.495(3) 1 d PDU A 2
C510 C 0.6084(9) 0.1552(7) 0.4251(6) 0.064(3) Uani 0.495(3) 1 d PDU A 2
C511 C 0.8089(8) 0.0825(6) 0.3374(6) 0.047(2) Uani 0.495(3) 1 d PDU A 2
C512 C 0.7244(8) 0.1230(6) 0.4136(6) 0.060(3) Uani 0.495(3) 1 d PDU A 2
C513 C 0.7825(10) 0.1657(7) 0.4432(7) 0.068(3) Uani 0.495(3) 1 d PDU A 2
C514 C 0.9029(8) 0.1496(6) 0.3864(6) 0.053(2) Uani 0.495(3) 1 d PDU A 2
C515 C 0.9167(8) 0.0972(6) 0.3218(6) 0.051(3) Uani 0.495(3) 1 d PDU A 2
C516 C 0.9421(8) 0.1041(6) 0.1783(6) 0.054(3) Uani 0.495(3) 1 d PDU A 2
C517 C 0.9840(10) 0.1086(8) 0.2440(6) 0.052(3) Uani 0.495(3) 1 d PDU A 2
C518 C 1.0362(12) 0.1721(7) 0.2270(7) 0.050(3) Uani 0.495(3) 1 d PDU A 2
C519 C 1.0280(11) 0.2069(7) 0.1506(7) 0.045(3) Uani 0.495(3) 1 d PDU A 2
C520 C 0.9710(9) 0.1653(7) 0.1210(7) 0.053(3) Uani 0.495(3) 1 d PDU A 2
C521 C 0.7816(9) 0.1926(7) 0.1023(7) 0.064(3) Uani 0.495(3) 1 d PDU A 2
C522 C 0.8907(9) 0.2079(7) 0.0842(7) 0.062(3) Uani 0.495(3) 1 d PDU A 2
C523 C 0.8680(9) 0.2939(6) 0.0750(6) 0.057(3) Uani 0.495(3) 1 d PDU A 2
C524 C 0.7426(9) 0.3314(7) 0.0868(7) 0.063(3) Uani 0.495(3) 1 d PDU A 2
C525 C 0.6885(8) 0.2695(6) 0.1044(5) 0.052(2) Uani 0.495(3) 1 d PDU A 2
C526 C 0.5481(9) 0.2212(7) 0.2144(6) 0.057(3) Uani 0.495(3) 1 d PDU A 2
C527 C 0.5777(8) 0.2813(6) 0.1593(6) 0.048(2) Uani 0.495(3) 1 d PDU A 2
C528 C 0.5089(9) 0.3600(6) 0.2027(7) 0.055(3) Uani 0.495(3) 1 d PDU A 2
C529 C 0.4409(11) 0.3483(7) 0.2846(6) 0.055(3) Uani 0.495(3) 1 d PDU A 2
C530 C 0.4654(12) 0.2616(7) 0.2939(6) 0.061(3) Uani 0.495(3) 1 d PDU A 2
C531 C 0.8192(9) 0.4547(7) 0.2838(7) 0.067(3) Uani 0.495(3) 1 d PDU A 2
C532 C 0.6943(9) 0.4910(7) 0.2967(7) 0.063(3) Uani 0.495(3) 1 d PDU A 2
C533 C 0.6265(8) 0.4802(6) 0.3764(7) 0.069(3) Uani 0.495(3) 1 d PDU A 2
C534 C 0.7092(10) 0.4340(8) 0.4178(7) 0.069(3) Uani 0.495(3) 1 d PDU A 2
C535 C 0.8272(9) 0.4208(7) 0.3602(7) 0.072(3) Uani 0.495(3) 1 d PDU A 2
C536 C 0.8969(9) 0.4178(8) 0.2110(7) 0.064(3) Uani 0.495(3) 1 d PDU A 2
C537 C 0.9906(12) 0.3405(7) 0.2078(8) 0.066(3) Uani 0.495(3) 1 d PDU A 2
C538 C 1.0043(11) 0.2883(6) 0.1429(7) 0.053(3) Uani 0.495(3) 1 d PDU A 2
C539 C 0.9218(9) 0.3338(7) 0.1040(7) 0.057(3) Uani 0.495(3) 1 d PDU A 2
C540 C 0.8560(9) 0.4137(7) 0.1457(7) 0.073(4) Uani 0.495(3) 1 d PDU A 2
C541 C 0.6568(9) 0.4861(6) 0.2338(6) 0.055(3) Uani 0.495(3) 1 d PDU A 2
C542 C 0.7393(9) 0.4479(6) 0.1570(6) 0.070(3) Uani 0.495(3) 1 d PDU A 2
C543 C 0.6807(10) 0.4052(7) 0.1272(7) 0.067(3) Uani 0.495(3) 1 d PDU A 2
C544 C 0.5610(8) 0.4205(6) 0.1839(6) 0.051(2) Uani 0.495(3) 1 d PDU A 2
C545 C 0.5478(9) 0.4710(6) 0.2496(6) 0.059(3) Uani 0.495(3) 1 d PDU A 2
C546 C 0.5243(9) 0.4639(6) 0.3915(6) 0.060(3) Uani 0.495(3) 1 d PDU A 2
C547 C 0.4818(9) 0.4611(7) 0.3269(6) 0.047(3) Uani 0.495(3) 1 d PDU A 2
C548 C 0.4301(12) 0.3974(7) 0.3446(8) 0.052(3) Uani 0.495(3) 1 d PDU A 2
C549 C 0.4389(12) 0.3621(7) 0.4193(7) 0.048(3) Uani 0.495(3) 1 d PDU A 2
C550 C 0.4946(9) 0.4030(7) 0.4502(7) 0.054(3) Uani 0.495(3) 1 d PDU A 2
C551 C 0.6830(9) 0.3770(7) 0.4681(7) 0.067(3) Uani 0.495(3) 1 d PDU A 2
C552 C 0.5741(9) 0.3608(6) 0.4851(7) 0.057(3) Uani 0.495(3) 1 d PDU A 2
C553 C 0.5965(9) 0.2760(6) 0.4938(7) 0.059(3) Uani 0.495(3) 1 d PDU A 2
C554 C 0.7214(9) 0.2385(7) 0.4816(7) 0.069(3) Uani 0.495(3) 1 d PDU A 2
C555 C 0.7763(8) 0.2989(6) 0.4641(5) 0.056(2) Uani 0.495(3) 1 d PDU A 2
C556 C 0.9163(9) 0.3484(7) 0.3544(7) 0.063(3) Uani 0.495(3) 1 d PDU A 2
C557 C 0.8866(8) 0.2877(6) 0.4108(6) 0.052(2) Uani 0.495(3) 1 d PDU A 2
C558 C 0.9554(9) 0.2091(7) 0.3693(7) 0.055(3) Uani 0.495(3) 1 d PDU A 2
C559 C 1.0229(12) 0.2211(7) 0.2893(6) 0.058(3) Uani 0.495(3) 1 d PDU A 2
C560 C 0.9984(13) 0.3063(8) 0.2779(7) 0.069(3) Uani 0.495(3) 1 d PDU A 2

loop_
_atom_site_aniso_label
_atom_site_aniso_U_11
_atom_site_aniso_U_22
_atom_site_aniso_U_33
_atom_site_aniso_U_23
_atom_site_aniso_U_13
_atom_site_aniso_U_12
Na1 0.0336(9) 0.0421(10) 0.0385(9) 0.0049(8) -0.0139(7) -0.0095(7)
O10 0.0375(18) 0.0448(18) 0.0468(19) -0.0061(15) -0.0189(14) 0.0022(14)
N3 0.030(2) 0.040(2) 0.047(2) 0.0033(18) -0.0200(17) -0.0104(16)
O7 0.0378(18) 0.0445(18) 0.0394(17) 0.0025(14) -0.0125(14) -0.0142(14)
O11 0.0401(19) 0.0454(19) 0.055(2) 0.0110(17) -0.0070(16) -0.0110(14)
O9 0.0415(19) 0.0487(19) 0.0465(18) -0.0035(15) -0.0237(15) -0.0094(14)
O12 0.059(2) 0.057(2) 0.0388(19) 0.0104(17) -0.0034(16) -0.0182(17)
N4 0.043(2) 0.049(2) 0.050(2) 0.001(2) -0.0202(19) -0.0062(18)
O8 0.0384(19) 0.0487(19) 0.0528(19) -0.0057(16) -0.0176(15) -0.0145(14)
C901 0.027(2) 0.044(3) 0.049(3) -0.001(2) -0.013(2) -0.0122(19)
C10 0.037(3) 0.044(3) 0.055(3) 0.002(2) -0.011(2) -0.018(2)
C14 0.050(3) 0.065(3) 0.057(3) -0.007(3) -0.034(3) -0.012(2)
C15 0.036(3) 0.053(3) 0.043(3) 0.005(2) -0.013(2) -0.013(2)
C16 0.038(3) 0.048(3) 0.045(3) -0.002(2) -0.019(2) -0.012(2)
C18 0.038(3) 0.043(3) 0.052(3) 0.006(2) -0.025(2) -0.005(2)
C20 0.056(3) 0.061(3) 0.048(3) 0.004(3) -0.036(3) -0.008(2)
C21 0.043(3) 0.047(3) 0.040(3) 0.000(2) -0.017(2) -0.009(2)
C25 0.045(3) 0.046(3) 0.052(3) -0.005(2) -0.020(2) 0.000(2)
C30 0.039(3) 0.068(3) 0.051(3) -0.018(3) -0.014(2) 0.006(2)
C32 0.062(4) 0.065(4) 0.057(3) 0.026(3) -0.012(3) -0.017(3)
C36 0.038(3) 0.064(3) 0.059(3) 0.002(3) -0.020(2) -0.023(2)
C37 0.066(4) 0.052(3) 0.066(4) 0.023(3) -0.019(3) -0.018(3)
C47 0.069(4) 0.076(4) 0.040(3) -0.008(3) -0.023(3) -0.007(3)
C49 0.062(4) 0.040(3) 0.075(4) -0.017(3) -0.025(3) -0.008(2)
C52 0.052(3) 0.088(4) 0.032(3) 0.006(3) -0.006(2) -0.013(3)
C54 0.052(3) 0.055(3) 0.066(3) -0.016(3) -0.025(3) -0.014(2)
C82 0.037(3) 0.056(3) 0.070(4) 0.001(3) -0.004(3) -0.021(2)
Na2 0.0388(10) 0.0459(10) 0.0421(10) 0.0087(8) -0.0153(8) -0.0184(8)
O3 0.050(2) 0.058(2) 0.0432(19) 0.0096(17) -0.0091(16) -0.0245(16)
N2 0.034(2) 0.043(2) 0.046(2) 0.0120(18) -0.0198(17) -0.0133(16)
O6 0.0419(19) 0.066(2) 0.054(2) -0.0032(18) -0.0078(16) -0.0267(16)
O4 0.0379(18) 0.0398(18) 0.058(2) 0.0059(16) -0.0146(15) -0.0134(13)
O2 0.046(2) 0.0427(19) 0.059(2) 0.0120(16) -0.0221(17) -0.0095(15)
O5 0.0351(18) 0.063(2) 0.0423(18) -0.0008(15) -0.0144(14) -0.0224(15)
O1 0.059(2) 0.060(2) 0.058(2) -0.0088(18) -0.0360(18) -0.0015(17)
N1 0.035(2) 0.058(2) 0.036(2) 0.0041(19) -0.0100(17) -0.0209(18)
C8 0.043(3) 0.053(3) 0.060(3) -0.004(3) -0.018(2) -0.014(2)
C9 0.037(3) 0.048(3) 0.051(3) -0.002(2) -0.011(2) -0.012(2)
C22 0.029(3) 0.057(3) 0.050(3) 0.002(2) -0.009(2) -0.016(2)
C23 0.039(3) 0.071(4) 0.048(3) 0.009(3) -0.017(2) -0.022(2)
C26 0.090(4) 0.050(3) 0.057(3) 0.011(3) -0.045(3) -0.018(3)
C27 0.071(4) 0.088(4) 0.042(3) 0.008(3) -0.013(3) -0.047(3)
C28 0.042(3) 0.052(3) 0.054(3) 0.008(3) -0.025(2) -0.013(2)
C33 0.048(3) 0.066(4) 0.045(3) 0.024(3) -0.023(2) -0.028(2)
C35 0.067(4) 0.088(4) 0.036(3) 0.003(3) -0.014(2) -0.038(3)
C42 0.048(3) 0.064(3) 0.067(4) -0.020(3) -0.033(3) 0.009(2)
C44 0.074(4) 0.078(4) 0.072(4) -0.016(3) -0.055(4) 0.009(3)
C45 0.042(3) 0.055(3) 0.044(3) -0.001(2) -0.017(2) -0.016(2)
C51 0.055(3) 0.041(3) 0.080(4) 0.017(3) -0.012(3) -0.021(2)
C53 0.061(3) 0.041(3) 0.078(4) 0.022(3) -0.010(3) -0.028(3)
C57 0.042(3) 0.056(3) 0.062(3) -0.004(3) -0.013(2) -0.025(2)
C61 0.033(3) 0.073(4) 0.044(3) 0.001(3) -0.004(2) -0.028(2)
C66 0.035(3) 0.053(3) 0.047(3) -0.002(2) -0.016(2) -0.021(2)
C68 0.036(3) 0.089(4) 0.050(3) -0.016(3) -0.012(2) -0.013(3)
C401 0.025(4) 0.060(4) 0.048(4) -0.006(4) 0.002(4) -0.006(4)
C402 0.030(4) 0.065(4) 0.053(4) -0.002(4) 0.004(4) -0.023(4)
C403 0.045(4) 0.077(5) 0.037(4) 0.011(4) 0.006(3) -0.026(4)
C404 0.053(4) 0.075(5) 0.020(3) -0.010(5) 0.000(3) -0.024(4)
C405 0.039(4) 0.062(4) 0.043(4) -0.016(4) 0.003(3) -0.012(4)
C406 0.019(4) 0.057(4) 0.066(4) 0.000(4) -0.010(4) -0.008(3)
C407 0.030(4) 0.041(4) 0.065(4) 0.005(4) -0.009(4) 0.013(3)
C408 0.043(4) 0.062(5) 0.069(5) 0.021(4) -0.027(4) 0.000(4)
C409 0.038(4) 0.081(4) 0.063(4) 0.011(4) -0.028(3) -0.013(4)
C410 0.025(4) 0.076(4) 0.077(4) -0.006(4) -0.020(4) -0.015(4)
C411 0.038(4) 0.078(4) 0.084(4) -0.007(4) 0.005(4) -0.038(4)
C412 0.035(4) 0.088(4) 0.081(4) -0.010(4) -0.018(4) -0.038(4)
C413 0.049(4) 0.086(4) 0.084(5) -0.021(4) -0.018(4) -0.041(4)
C414 0.059(4) 0.077(5) 0.097(5) -0.023(5) -0.007(4) -0.049(4)
C415 0.055(4) 0.064(4) 0.091(5) -0.003(4) 0.001(4) -0.047(4)
C416 0.064(4) 0.061(4) 0.050(4) 0.027(4) 0.007(4) -0.025(3)
C417 0.055(4) 0.044(4) 0.075(5) 0.010(3) 0.002(4) -0.037(3)
C418 0.053(4) 0.031(3) 0.079(4) 0.022(3) 0.007(4) -0.025(3)
C419 0.050(4) 0.052(4) 0.069(4) 0.042(3) -0.014(3) -0.006(3)
C420 0.065(4) 0.070(4) 0.038(4) 0.032(4) -0.018(4) -0.018(4)
C421 0.060(4) 0.096(4) 0.038(3) -0.007(4) -0.016(3) -0.030(3)
C422 0.060(4) 0.108(5) 0.037(4) 0.016(4) -0.027(3) -0.029(4)
C423 0.057(4) 0.104(5) 0.055(4) 0.000(4) -0.039(3) -0.018(4)
C424 0.057(4) 0.097(5) 0.065(4) -0.022(4) -0.029(3) -0.030(4)
C425 0.060(5) 0.101(5) 0.054(4) -0.028(4) -0.018(4) -0.032(4)
C426 0.043(4) 0.048(4) 0.059(4) -0.028(3) 0.008(3) -0.013(3)
C427 0.060(4) 0.070(4) 0.068(4) -0.037(4) -0.014(4) -0.026(4)
C428 0.065(4) 0.050(4) 0.091(4) -0.031(3) -0.007(3) -0.038(3)
C429 0.047(4) 0.033(3) 0.085(4) -0.007(4) 0.002(4) -0.012(3)
C430 0.033(4) 0.024(3) 0.069(4) -0.002(3) 0.004(3) -0.001(3)
C431 0.025(4) 0.060(4) 0.048(4) -0.006(4) 0.002(4) -0.006(4)
C432 0.030(4) 0.065(4) 0.053(4) -0.002(4) 0.004(4) -0.023(4)
C433 0.045(4) 0.077(5) 0.037(4) 0.011(4) 0.006(3) -0.026(4)
C434 0.053(4) 0.075(5) 0.020(3) -0.010(5) 0.000(3) -0.024(4)
C435 0.039(4) 0.062(4) 0.043(4) -0.016(4) 0.003(3) -0.012(4)
C436 0.019(4) 0.057(4) 0.066(4) 0.000(4) -0.010(4) -0.008(3)
C437 0.030(4) 0.041(4) 0.065(4) 0.005(4) -0.009(4) 0.013(3)
C438 0.043(4) 0.062(5) 0.069(5) 0.021(4) -0.027(4) 0.000(4)
C439 0.038(4) 0.081(4) 0.063(4) 0.011(4) -0.028(3) -0.013(4)
C440 0.025(4) 0.076(4) 0.077(4) -0.006(4) -0.020(4) -0.015(4)
C441 0.038(4) 0.078(4) 0.084(4) -0.007(4) 0.005(4) -0.038(4)
C442 0.035(4) 0.088(4) 0.081(4) -0.010(4) -0.018(4) -0.038(4)
C443 0.049(4) 0.086(4) 0.084(5) -0.021(4) -0.018(4) -0.041(4)
C444 0.059(4) 0.077(5) 0.097(5) -0.023(5) -0.007(4) -0.049(4)
C445 0.055(4) 0.064(4) 0.091(5) -0.003(4) 0.001(4) -0.047(4)
C446 0.064(4) 0.061(4) 0.050(4) 0.027(4) 0.007(4) -0.025(3)
C447 0.055(4) 0.044(4) 0.075(5) 0.010(3) 0.002(4) -0.037(3)
C448 0.053(4) 0.031(3) 0.079(4) 0.022(3) 0.007(4) -0.025(3)
C449 0.050(4) 0.052(4) 0.069(4) 0.042(3) -0.014(3) -0.006(3)
C450 0.065(4) 0.070(4) 0.038(4) 0.032(4) -0.018(4) -0.018(4)
C451 0.060(4) 0.096(4) 0.038(3) -0.007(4) -0.016(3) -0.030(3)
C452 0.060(4) 0.108(5) 0.037(4) 0.016(4) -0.027(3) -0.029(4)
C453 0.057(4) 0.104(5) 0.055(4) 0.000(4) -0.039(3) -0.018(4)
C454 0.057(4) 0.097(5) 0.065(4) -0.022(4) -0.029(3) -0.030(4)
C455 0.060(5) 0.101(5) 0.054(4) -0.028(4) -0.018(4) -0.032(4)
C456 0.043(4) 0.048(4) 0.059(4) -0.028(3) 0.008(3) -0.013(3)
C457 0.060(4) 0.070(4) 0.068(4) -0.037(4) -0.014(4) -0.026(4)
C458 0.065(4) 0.050(4) 0.091(4) -0.031(3) -0.007(3) -0.038(3)
C459 0.047(4) 0.033(3) 0.085(4) -0.007(4) 0.002(4) -0.012(3)
C460 0.033(4) 0.024(3) 0.069(4) -0.002(3) 0.004(3) -0.001(3)
C501 0.054(5) 0.057(5) 0.069(6) 0.009(5) -0.021(5) -0.034(4)
C502 0.053(5) 0.027(4) 0.082(6) -0.014(5) -0.002(5) -0.016(4)
C503 0.057(5) 0.035(4) 0.081(5) -0.028(4) -0.008(5) -0.019(4)
C504 0.067(6) 0.065(6) 0.074(6) -0.022(5) -0.025(5) -0.023(5)
C505 0.062(6) 0.077(6) 0.081(6) -0.009(6) -0.021(5) -0.039(5)
C506 0.047(5) 0.067(5) 0.079(6) -0.001(5) 0.002(5) -0.048(5)
C507 0.033(5) 0.074(5) 0.081(6) -0.016(5) 0.006(5) -0.038(4)
C508 0.029(5) 0.067(5) 0.052(5) 0.007(5) 0.009(5) -0.020(5)
C509 0.051(5) 0.062(5) 0.050(5) 0.012(5) 0.011(5) -0.031(4)
C510 0.057(6) 0.062(6) 0.050(6) 0.017(5) 0.009(5) -0.025(5)
C511 0.046(5) 0.020(4) 0.073(6) 0.020(4) -0.015(4) -0.020(4)
C512 0.058(5) 0.053(5) 0.060(5) 0.037(4) -0.014(4) -0.022(4)
C513 0.070(6) 0.089(6) 0.047(5) 0.031(5) -0.031(5) -0.022(5)
C514 0.048(5) 0.065(5) 0.055(5) 0.015(5) -0.040(4) -0.010(4)
C515 0.049(5) 0.034(5) 0.057(5) 0.026(4) -0.024(4) 0.001(4)
C516 0.032(5) 0.037(5) 0.070(6) -0.013(5) 0.001(5) -0.001(4)
C517 0.029(5) 0.042(5) 0.063(5) -0.001(5) -0.001(5) 0.001(4)
C518 0.023(5) 0.058(5) 0.063(5) 0.006(5) -0.008(4) -0.012(4)
C519 0.021(5) 0.056(5) 0.048(5) -0.009(5) 0.003(4) -0.016(4)
C520 0.036(5) 0.058(5) 0.044(5) -0.020(5) 0.008(4) -0.010(4)
C521 0.061(6) 0.099(6) 0.048(5) -0.030(5) -0.015(4) -0.043(5)
C522 0.053(5) 0.088(6) 0.038(5) -0.013(5) -0.001(4) -0.026(5)
C523 0.054(5) 0.087(6) 0.027(4) 0.013(5) -0.006(4) -0.031(5)
C524 0.059(6) 0.108(6) 0.028(4) 0.024(5) -0.025(4) -0.031(5)
C525 0.057(5) 0.089(5) 0.026(4) -0.005(4) -0.024(4) -0.030(4)
C526 0.049(5) 0.089(6) 0.056(5) -0.019(5) -0.032(4) -0.032(5)
C527 0.048(5) 0.068(6) 0.049(5) 0.001(4) -0.042(4) -0.017(4)
C528 0.044(5) 0.076(6) 0.056(5) 0.002(5) -0.042(4) -0.009(4)
C529 0.020(5) 0.073(5) 0.076(5) -0.009(5) -0.015(4) -0.017(4)
C530 0.034(5) 0.084(6) 0.076(6) -0.013(5) -0.015(5) -0.034(5)
C531 0.066(6) 0.058(5) 0.089(6) -0.012(5) -0.017(5) -0.042(5)
C532 0.065(6) 0.034(5) 0.089(6) -0.010(5) -0.011(5) -0.030(4)
C533 0.055(5) 0.049(5) 0.086(6) -0.022(5) 0.000(5) -0.019(4)
C534 0.071(6) 0.074(6) 0.074(6) -0.027(5) -0.028(5) -0.029(5)
C535 0.068(5) 0.081(6) 0.086(6) -0.018(5) -0.031(5) -0.040(5)
C536 0.052(5) 0.055(5) 0.089(6) -0.007(5) -0.008(5) -0.040(5)
C537 0.036(5) 0.079(6) 0.086(6) -0.004(5) -0.003(5) -0.040(5)
C538 0.032(5) 0.063(5) 0.056(5) -0.004(5) 0.006(5) -0.029(4)
C539 0.044(5) 0.073(6) 0.048(5) 0.010(5) 0.004(4) -0.035(4)
C540 0.060(6) 0.064(6) 0.076(6) 0.028(5) 0.008(5) -0.035(5)
C541 0.056(5) 0.023(4) 0.084(6) 0.024(5) -0.015(5) -0.025(4)
C542 0.061(5) 0.064(5) 0.075(5) 0.037(5) -0.018(5) -0.021(4)
C543 0.073(6) 0.072(6) 0.054(6) 0.044(5) -0.032(5) -0.020(5)
C544 0.049(5) 0.049(5) 0.066(5) 0.032(5) -0.041(4) -0.013(4)
C545 0.057(5) 0.032(5) 0.081(6) 0.022(5) -0.033(5) 0.000(4)
C546 0.039(5) 0.043(5) 0.079(6) -0.025(5) 0.002(5) -0.008(4)
C547 0.029(5) 0.033(5) 0.071(5) -0.008(5) -0.012(4) -0.006(4)
C548 0.018(5) 0.061(5) 0.064(5) -0.007(5) -0.012(4) 0.001(4)
C549 0.022(5) 0.062(5) 0.046(5) -0.008(5) -0.003(4) -0.004(4)
C550 0.033(5) 0.064(5) 0.046(5) -0.025(5) 0.005(4) -0.007(4)
C551 0.058(6) 0.104(6) 0.045(5) -0.026(5) -0.016(5) -0.029(5)
C552 0.056(5) 0.079(6) 0.036(5) -0.021(5) -0.007(4) -0.027(5)
C553 0.057(5) 0.086(6) 0.031(4) 0.005(5) -0.013(4) -0.023(5)
C554 0.061(6) 0.107(6) 0.037(5) 0.018(5) -0.024(5) -0.024(5)
C555 0.057(5) 0.093(6) 0.034(4) -0.007(4) -0.031(4) -0.025(4)
C556 0.048(5) 0.089(6) 0.073(6) -0.015(5) -0.029(5) -0.035(5)
C557 0.051(4) 0.070(5) 0.059(4) -0.011(4) -0.041(4) -0.024(4)
C558 0.036(5) 0.081(6) 0.058(5) -0.006(5) -0.037(4) -0.011(4)
C559 0.029(5) 0.075(5) 0.073(5) -0.004(5) -0.014(5) -0.022(5)
C560 0.037(5) 0.095(6) 0.086(6) -0.004(5) -0.019(5) -0.037(5)

loop_
_atom_type_symbol
_atom_type_description
_atom_type_scat_dispersion_real
_atom_type_scat_dispersion_imag
_atom_type_scat_source
C C 0.0033 0.0016 'International Tables Vol C Tables 4.2.6.8 and 6.1.1.4'
H H 0.0000 0.0000 'International Tables Vol C Tables 4.2.6.8 and 6.1.1.4'
N N 0.0061 0.0033 'International Tables Vol C Tables 4.2.6.8 and 6.1.1.4'
O O 0.0106 0.0060 'International Tables Vol C Tables 4.2.6.8 and 6.1.1.4'
Na Na 0.0362 0.0249 'International Tables Vol C Tables 4.2.6.8 and 6.1.1.4'

loop_
_geom_angle_atom_site_label_1
_geom_angle_atom_site_label_2
_geom_angle_atom_site_label_3
_geom_angle
O12 Na1 O8 104.89(13)
O12 Na1 O10 102.85(12)
O8 Na1 O10 102.07(12)
O12 Na1 O7 98.10(12)
O8 Na1 O7 65.17(10)
O10 Na1 O7 157.85(12)
O12 Na1 O11 64.92(12)
O8 Na1 O11 161.68(13)
O10 Na1 O11 95.25(12)
O7 Na1 O11 100.10(11)
O12 Na1 O9 159.29(13)
O8 Na1 O9 94.52(11)
O10 Na1 O9 65.31(10)
O7 Na1 O9 96.57(10)
O11 Na1 O9 98.14(11)
O12 Na1 N4 65.13(12)
O8 Na1 N4 64.88(12)
O10 Na1 N4 64.62(12)
O7 Na1 N4 119.61(12)
O11 Na1 N4 118.91(12)
O9 Na1 N4 118.93(12)
C25 O10 C20 110.9(4)
C25 O10 Na1 124.3(3)
C20 O10 Na1 117.9(3)
C16 N3 C10 111.7(4)
C16 N3 C901 111.1(3)
C10 N3 C901 110.9(3)
C15 O7 C18 113.9(3)
C15 O7 Na1 103.1(2)
C18 O7 Na1 121.0(3)
C82 O11 C37 113.3(4)
C82 O11 Na1 120.4(3)
C37 O11 Na1 102.7(3)
C21 O9 C14 113.6(3)
C21 O9 Na1 120.9(3)
C14 O9 Na1 100.3(3)
C52 O12 C32 111.5(4)
C52 O12 Na1 122.1(3)
C32 O12 Na1 118.6(3)
C49 N4 C47 113.2(5)
C49 N4 C30 111.6(4)
C47 N4 C30 110.8(4)
C49 N4 Na1 107.1(3)
C47 N4 Na1 106.4(3)
C30 N4 Na1 107.5(3)
C54 O8 C36 111.9(3)
C54 O8 Na1 123.3(3)
C36 O8 Na1 117.7(2)
N3 C901 C18 111.4(4)
N3 C901 H90A 109.4
C18 C901 H90A 109.4
N3 C901 H90B 109.4
C18 C901 H90B 109.4
H90A C901 H90B 108.0
N3 C10 C82 111.5(4)
N3 C10 H10A 109.3
C82 C10 H10A 109.3
N3 C10 H10B 109.3
C82 C10 H10B 109.3
H10A C10 H10B 108.0
O9 C14 C20 109.6(4)
O9 C14 H14A 109.7
C20 C14 H14A 109.7
O9 C14 H14B 109.7
C20 C14 H14B 109.7
H14A C14 H14B 108.2
O7 C15 C36 108.1(4)
O7 C15 H15A 110.1
C36 C15 H15A 110.1
O7 C15 H15B 110.1
C36 C15 H15B 110.1
H15A C15 H15B 108.4
N3 C16 C21 112.6(4)
N3 C16 H16A 109.1
C21 C16 H16A 109.1
N3 C16 H16B 109.1
C21 C16 H16B 109.1
H16A C16 H16B 107.8
O7 C18 C901 112.1(4)
O7 C18 H18A 109.2
C901 C18 H18A 109.2
O7 C18 H18B 109.2
C901 C18 H18B 109.2
H18A C18 H18B 107.9
O10 C20 C14 108.2(4)
O10 C20 H20A 110.1
C14 C20 H20A 110.1
O10 C20 H20B 110.1
C14 C20 H20B 110.1
H20A C20 H20B 108.4
O9 C21 C16 113.1(4)
O9 C21 H21A 109.0
C16 C21 H21A 109.0
O9 C21 H21B 109.0
C16 C21 H21B 109.0
H21A C21 H21B 107.8
O10 C25 C30 108.5(4)
O10 C25 H25A 110.0
C30 C25 H25A 110.0
O10 C25 H25B 110.0
C30 C25 H25B 110.0
H25A C25 H25B 108.4
N4 C30 C25 112.8(4)
N4 C30 H30A 109.0
C25 C30 H30A 109.0
N4 C30 H30B 109.0
C25 C30 H30B 109.0
H30A C30 H30B 107.8
O12 C32 C37 109.5(4)
O12 C32 H32A 109.8
C37 C32 H32A 109.8
O12 C32 H32B 109.8
C37 C32 H32B 109.8
H32A C32 H32B 108.2
O8 C36 C15 108.6(4)
O8 C36 H36A 110.0
C15 C36 H36A 110.0
O8 C36 H36B 110.0
C15 C36 H36B 110.0
H36A C36 H36B 108.4
O11 C37 C32 110.3(4)
O11 C37 H37A 109.6
C32 C37 H37A 109.6
O11 C37 H37B 109.6
C32 C37 H37B 109.6
H37A C37 H37B 108.1
N4 C47 C52 113.4(5)
N4 C47 H47A 108.9
C52 C47 H47A 108.9
N4 C47 H47B 108.9
C52 C47 H47B 108.9
H47A C47 H47B 107.7
N4 C49 C54 113.7(4)
N4 C49 H49A 108.8
C54 C49 H49A 108.8
N4 C49 H49B 108.8
C54 C49 H49B 108.8
H49A C49 H49B 107.7
O12 C52 C47 110.6(4)
O12 C52 H52A 109.5
C47 C52 H52A 109.5
O12 C52 H52B 109.5
C47 C52 H52B 109.5
H52A C52 H52B 108.1
O8 C54 C49 108.7(4)
O8 C54 H54A 109.9
C49 C54 H54A 109.9
O8 C54 H54B 109.9
C49 C54 H54B 109.9
H54A C54 H54B 108.3
O11 C82 C10 114.2(4)
O11 C82 H82A 108.7
C10 C82 H82A 108.7
O11 C82 H82B 108.7
C10 C82 H82B 108.7
H82A C82 H82B 107.6
O4 Na2 O5 162.16(13)
O4 Na2 O2 90.98(12)
O5 Na2 O2 93.50(12)
O4 Na2 O3 66.96(12)
O5 Na2 O3 111.94(13)
O2 Na2 O3 153.65(14)
O4 Na2 O1 98.16(12)
O5 Na2 O1 99.52(13)
O2 Na2 O1 67.79(11)
O3 Na2 O1 100.00(13)
O4 Na2 N1 124.26(12)
O5 Na2 N1 66.61(11)
O2 Na2 N1 123.01(13)
O3 Na2 N1 65.33(11)
O1 Na2 N1 64.35(12)
O4 Na2 O6 98.81(11)
O5 Na2 O6 63.43(11)
O2 Na2 O6 109.25(11)
O3 Na2 O6 89.07(11)
O1 Na2 O6 162.83(13)
N1 Na2 O6 107.45(12)
O4 Na2 N2 65.22(11)
O5 Na2 N2 102.10(11)
O2 Na2 N2 61.27(11)
O3 Na2 N2 116.78(12)
O1 Na2 N2 125.28(12)
N1 Na2 N2 167.36(12)
O6 Na2 N2 60.90(10)
C27 O3 C53 111.3(4)
C27 O3 Na2 120.4(3)
C53 O3 Na2 114.5(3)
C8 N2 C9 111.5(4)
C8 N2 C23 111.7(4)
C9 N2 C23 111.0(3)
C8 N2 Na2 104.2(3)
C9 N2 Na2 111.6(3)
C23 N2 Na2 106.5(3)
C28 O6 C22 115.0(3)
C28 O6 Na2 114.8(3)
C22 O6 Na2 110.7(3)
C57 O4 C51 112.8(4)
C57 O4 Na2 117.1(3)
C51 O4 Na2 106.6(3)
C26 O2 C33 115.3(4)
C26 O2 Na2 111.3(3)
C33 O2 Na2 117.7(3)
C66 O5 C61 112.8(3)
C66 O5 Na2 112.5(2)
C61 O5 Na2 113.9(3)
C42 O1 C44 113.0(4)
C42 O1 Na2 115.4(3)
C44 O1 Na2 109.9(3)
C68 N1 C45 111.4(4)
C68 N1 C35 111.4(4)
C45 N1 C35 110.1(4)
C68 N1 Na2 109.3(3)
C45 N1 Na2 106.9(2)
C35 N1 Na2 107.6(3)
N2 C8 C57 111.8(4)
N2 C8 H8A 109.3
C57 C8 H8A 109.3
N2 C8 H8B 109.3
C57 C8 H8B 109.3
H8A C8 H8B 107.9
N2 C9 C28 112.5(4)
N2 C9 H9A 109.1
C28 C9 H9A 109.1
N2 C9 H9B 109.1
C28 C9 H9B 109.1
H9A C9 H9B 107.8
O6 C22 C61 112.4(4)
O6 C22 H22A 109.1
C61 C22 H22A 109.1
O6 C22 H22B 109.1
C61 C22 H22B 109.1
H22A C22 H22B 107.9
N2 C23 C33 113.6(4)
N2 C23 H23A 108.9
C33 C23 H23A 108.9
N2 C23 H23B 108.9
C33 C23 H23B 108.9
H23A C23 H23B 107.7
O2 C26 C44 106.7(4)
O2 C26 H26A 110.4
C44 C26 H26A 110.4
O2 C26 H26B 110.4
C44 C26 H26B 110.4
H26A C26 H26B 108.6
O3 C27 C35 109.0(4)
O3 C27 H27A 109.9
C35 C27 H27A 109.9
O3 C27 H27B 109.9
C35 C27 H27B 109.9
H27A C27 H27B 108.3
O6 C28 C9 113.8(4)
O6 C28 H28A 108.8
C9 C28 H28A 108.8
O6 C28 H28B 108.8
C9 C28 H28B 108.8
H28A C28 H28B 107.7
O2 C33 C23 107.7(4)
O2 C33 H33A 110.2
C23 C33 H33A 110.2
O2 C33 H33B 110.2
C23 C33 H33B 110.2
H33A C33 H33B 108.5
N1 C35 C27 112.9(4)
N1 C35 H35A 109.0
C27 C35 H35A 109.0
N1 C35 H35B 109.0
C27 C35 H35B 109.0
H35A C35 H35B 107.8
O1 C42 C68 107.1(5)
O1 C42 H42A 110.3
C68 C42 H42A 110.3
O1 C42 H42B 110.3
C68 C42 H42B 110.3
H42A C42 H42B 108.5
O1 C44 C26 112.4(5)
O1 C44 H44A 109.1
C26 C44 H44A 109.1
O1 C44 H44B 109.1
C26 C44 H44B 109.1
H44A C44 H44B 107.9
N1 C45 C66 112.0(4)
N1 C45 H45A 109.2
C66 C45 H45A 109.2
N1 C45 H45B 109.2
C66 C45 H45B 109.2
H45A C45 H45B 107.9
O4 C51 C53 108.4(4)
O4 C51 H51A 110.0
C53 C51 H51A 110.0
O4 C51 H51B 110.0
C53 C51 H51B 110.0
H51A C51 H51B 108.4
O3 C53 C51 107.4(4)
O3 C53 H53A 110.2
C51 C53 H53A 110.2
O3 C53 H53B 110.2
C51 C53 H53B 110.2
H53A C53 H53B 108.5
O4 C57 C8 114.3(4)
O4 C57 H57A 108.7
C8 C57 H57A 108.7
O4 C57 H57B 108.7
C8 C57 H57B 108.7
H57A C57 H57B 107.6
O5 C61 C22 113.0(4)
O5 C61 H61A 109.0
C22 C61 H61A 109.0
O5 C61 H61B 109.0
C22 C61 H61B 109.0
H61A C61 H61B 107.8
O5 C66 C45 107.3(4)
O5 C66 H66A 110.2
C45 C66 H66A 110.2
O5 C66 H66B 110.2
C45 C66 H66B 110.2
H66A C66 H66B 108.5
N1 C68 C42 112.2(4)
N1 C68 H68A 109.2
C42 C68 H68A 109.2
N1 C68 H68B 109.2
C42 C68 H68B 109.2
H68A C68 H68B 107.9
C406 C401 C402 120.00(11)
C406 C401 C405 120.02(11)
C402 C401 C405 107.2(10)
C411 C402 C401 120.01(11)
C411 C402 C403 119.99(11)
C401 C402 C403 109.1(9)
C416 C403 C402 120.00(11)
C416 C403 C404 119.95(11)
C402 C403 C404 107.1(8)
C421 C404 C405 120.01(11)
C421 C404 C403 119.97(11)
C405 C404 C403 108.4(7)
C426 C405 C401 120.02(11)
C426 C405 C404 120.00(11)
C401 C405 C404 108.2(8)
C401 C406 C410 119.97(11)
C401 C406 C407 119.97(11)
C410 C406 C407 107.5(10)
C430 C407 C408 119.98(11)
C430 C407 C406 120.01(11)
C408 C407 C406 108.1(9)
C449 C408 C407 120.02(11)
C449 C408 C409 120.00(11)
C407 C408 C409 108.3(8)
C453 C409 C410 119.99(11)
C453 C409 C408 119.96(11)
C410 C409 C408 107.4(9)
C412 C410 C409 120.00(11)
C412 C410 C406 120.01(11)
C409 C410 C406 108.6(10)
C402 C411 C415 119.99(11)
C402 C411 C412 119.97(11)
C415 C411 C412 107.7(10)
C410 C412 C411 120.01(11)
C410 C412 C413 119.98(12)
C411 C412 C413 106.7(10)
C454 C413 C414 119.95(11)
C454 C413 C412 119.98(11)
C414 C413 C412 110.4(9)
C458 C414 C415 120.00(11)
C458 C414 C413 119.98(11)
C415 C414 C413 105.3(8)
C417 C415 C414 119.96(11)
C417 C415 C411 120.00(11)
C414 C415 C411 109.8(9)
C403 C416 C420 120.05(11)
C403 C416 C417 120.00(11)
C420 C416 C417 107.5(6)
C415 C417 C418 119.98(11)
C415 C417 C416 120.00(11)
C418 C417 C416 109.8(6)
C459 C418 C419 119.94(12)
C459 C418 C417 119.97(12)
C419 C418 C417 105.5(6)
C438 C419 C418 119.98(11)
C438 C419 C420 120.04(11)
C418 C419 C420 110.2(6)
C422 C420 C416 119.99(11)
C422 C420 C419 119.91(11)
C416 C420 C419 106.9(6)
C404 C421 C422 120.07(11)
C404 C421 C425 119.99(11)
C422 C421 C425 109.3(6)
C420 C422 C423 119.97(11)
C420 C422 C421 119.95(11)
C423 C422 C421 108.8(7)
C439 C423 C422 120.04(11)
C439 C423 C424 119.96(12)
C422 C423 C424 105.4(7)
C443 C424 C423 119.98(11)
C443 C424 C425 119.96(11)
C423 C424 C425 111.4(6)
C427 C425 C424 119.97(12)
C427 C425 C421 119.97(11)
C424 C425 C421 105.0(7)
C405 C426 C427 119.96(11)
C405 C426 C430 119.94(11)
C427 C426 C430 107.4(6)
C425 C427 C426 120.02(11)
C425 C427 C428 119.95(11)
C426 C427 C428 108.2(6)
C444 C428 C429 120.00(11)
C444 C428 C427 120.00(11)
C429 C428 C427 108.2(6)
C448 C429 C428 120.00(11)
C448 C429 C430 120.03(11)
C428 C429 C430 107.4(6)
C407 C430 C429 119.98(11)
C407 C430 C426 120.02(11)
C429 C430 C426 108.7(6)
C436 C431 C435 120.07(17)
C436 C431 C432 120.01(11)
C435 C431 C432 106.9(10)
C441 C432 C433 119.99(11)
C441 C432 C431 119.98(11)
C433 C432 C431 107.9(9)
C446 C433 C432 120.01(11)
C446 C433 C434 119.93(11)
C432 C433 C434 109.2(8)
C451 C434 C433 119.98(11)
C451 C434 C435 119.96(11)
C433 C434 C435 106.0(8)
C456 C435 C431 119.90(17)
C456 C435 C434 119.95(11)
C431 C435 C434 109.9(8)
C431 C436 C440 120.00(11)
C431 C436 C437 119.97(12)
C440 C436 C437 105.6(10)
C460 C437 C438 119.94(11)
C460 C437 C436 119.89(14)
C438 C437 C436 110.3(8)
C419 C438 C437 119.96(12)
C419 C438 C439 119.99(11)
C437 C438 C439 106.7(8)
C423 C439 C440 119.97(11)
C423 C439 C438 119.94(11)
C440 C439 C438 107.8(9)
C442 C440 C436 119.95(11)
C442 C440 C439 119.98(11)
C436 C440 C439 109.6(10)
C432 C441 C442 120.00(11)
C432 C441 C445 119.98(11)
C442 C441 C445 109.0(10)
C440 C442 C441 120.00(12)
C440 C442 C443 119.97(12)
C441 C442 C443 106.3(10)
C424 C443 C444 119.98(11)
C424 C443 C442 119.97(11)
C444 C443 C442 109.6(9)
C428 C444 C445 120.00(11)
C428 C444 C443 120.01(11)
C445 C444 C443 107.0(8)
C447 C445 C444 120.00(11)
C447 C445 C441 120.00(11)
C444 C445 C441 107.9(9)
C433 C446 C450 120.02(11)
C433 C446 C447 119.97(11)
C450 C446 C447 106.8(6)
C445 C447 C448 119.97(11)
C445 C447 C446 119.99(11)
C448 C447 C446 109.9(6)
C429 C448 C449 119.98(11)
C429 C448 C447 119.99(11)
C449 C448 C447 106.0(6)
C408 C449 C448 119.98(11)
C408 C449 C450 120.03(11)
C448 C449 C450 109.3(6)
C452 C450 C446 120.01(11)
C452 C450 C449 119.96(11)
C446 C450 C449 107.9(6)
C434 C451 C452 120.05(11)
C434 C451 C455 120.07(11)
C452 C451 C455 107.4(6)
C450 C452 C453 120.02(11)
C450 C452 C451 119.95(11)
C453 C452 C451 108.8(6)
C409 C453 C452 120.02(11)
C409 C453 C454 120.00(11)
C452 C453 C454 107.4(7)
C413 C454 C453 120.00(11)
C413 C454 C455 120.00(11)
C453 C454 C455 108.2(6)
C457 C455 C454 120.00(11)
C457 C455 C451 119.95(11)
C454 C455 C451 108.2(6)
C435 C456 C457 120.04(11)
C435 C456 C460 120.07(16)
C457 C456 C460 108.1(6)
C455 C457 C456 119.99(11)
C455 C457 C458 119.97(11)
C456 C457 C458 108.4(6)
C414 C458 C459 119.99(11)
C414 C458 C457 120.00(11)
C459 C458 C457 107.2(6)
C418 C459 C460 120.00(11)
C418 C459 C458 119.95(11)
C460 C459 C458 108.9(6)
C437 C460 C459 120.02(11)
C437 C460 C456 119.98(11)
C459 C460 C456 107.4(6)
C506 C501 C502 120.1(9)
C506 C501 C505 121.9(10)
C502 C501 C505 107.4(8)
C511 C502 C503 117.5(9)
C511 C502 C501 118.6(8)
C503 C502 C501 110.1(9)
C516 C503 C502 121.6(10)
C516 C503 C504 118.7(9)
C502 C503 C504 106.8(8)
C521 C504 C505 122.1(10)
C521 C504 C503 119.3(10)
C505 C504 C503 107.3(9)
C526 C505 C504 120.2(10)
C526 C505 C501 118.9(9)
C504 C505 C501 108.4(9)
C501 C506 C510 121.7(9)
C501 C506 C507 118.7(11)
C510 C506 C507 107.3(9)
C530 C507 C508 118.9(9)
C530 C507 C506 120.3(12)
C508 C507 C506 108.4(9)
C549 C508 C507 120.9(9)
C549 C508 C509 119.3(12)
C507 C508 C509 106.7(8)
C553 C509 C510 120.8(10)
C553 C509 C508 117.9(11)
C510 C509 C508 109.2(9)
C512 C510 C506 119.3(9)
C512 C510 C509 119.0(10)
C506 C510 C509 108.5(9)
C502 C511 C515 121.9(9)
C502 C511 C512 119.1(9)
C515 C511 C512 109.2(9)
C510 C512 C511 121.1(10)
C510 C512 C513 121.0(9)
C511 C512 C513 106.5(8)
C554 C513 C512 120.0(10)
C554 C513 C514 120.3(10)
C512 C513 C514 108.9(9)
C558 C514 C515 119.9(9)
C558 C514 C513 121.4(9)
C515 C514 C513 106.3(8)
C517 C515 C511 120.6(9)
C517 C515 C514 118.1(9)
C511 C515 C514 109.0(8)
C503 C516 C520 120.9(9)
C503 C516 C517 120.0(9)
C520 C516 C517 107.6(8)
C515 C517 C518 121.3(11)
C515 C517 C516 118.4(9)
C518 C517 C516 107.5(8)
C559 C518 C517 119.9(12)
C559 C518 C519 120.4(8)
C517 C518 C519 108.3(8)
C538 C519 C520 120.1(12)
C538 C519 C518 118.9(8)
C520 C519 C518 108.2(8)
C522 C520 C519 120.3(11)
C522 C520 C516 118.5(9)
C519 C520 C516 108.3(8)
C504 C521 C522 121.7(10)
C504 C521 C525 118.3(9)
C522 C521 C525 109.1(9)
C520 C522 C521 120.9(10)
C520 C522 C523 119.1(10)
C521 C522 C523 107.9(9)
C539 C523 C522 120.6(10)
C539 C523 C524 119.4(9)
C522 C523 C524 107.5(9)
C543 C524 C525 118.3(9)
C543 C524 C523 119.8(10)
C525 C524 C523 108.8(9)
C527 C525 C524 122.8(9)
C527 C525 C521 118.9(9)
C524 C525 C521 106.6(8)
C505 C526 C527 117.7(9)
C505 C526 C530 119.4(11)
C527 C526 C530 109.3(8)
C525 C527 C526 122.8(9)
C525 C527 C528 120.1(9)
C526 C527 C528 106.4(8)
C544 C528 C529 122.0(11)
C544 C528 C527 116.7(9)
C529 C528 C527 109.9(8)
C548 C529 C528 118.2(12)
C548 C529 C530 120.9(9)
C528 C529 C530 107.6(8)
C507 C530 C529 120.9(9)
C507 C530 C526 120.8(12)
C529 C530 C526 106.8(8)
C536 C531 C532 120.5(10)
C536 C531 C535 122.2(11)
C532 C531 C535 106.5(9)
C541 C532 C533 120.0(10)
C541 C532 C531 118.3(9)
C533 C532 C531 110.2(10)
C546 C533 C532 119.9(10)
C546 C533 C534 119.4(10)
C532 C533 C534 107.7(9)
C551 C534 C535 121.4(10)
C551 C534 C533 119.4(10)
C535 C534 C533 106.8(9)
C556 C535 C534 121.4(10)
C556 C535 C531 115.9(10)
C534 C535 C531 108.8(9)
C531 C536 C540 120.4(10)
C531 C536 C537 120.1(12)
C540 C536 C537 107.1(9)
C560 C537 C538 118.4(9)
C560 C537 C536 119.2(13)
C538 C537 C536 108.9(9)
C519 C538 C537 121.2(9)
C519 C538 C539 120.6(12)
C537 C538 C539 107.3(8)
C523 C539 C538 119.3(11)
C523 C539 C540 120.7(9)
C538 C539 C540 108.5(9)
C542 C540 C536 119.6(10)
C542 C540 C539 119.6(10)
C536 C540 C539 108.1(9)
C532 C541 C542 121.0(9)
C532 C541 C545 120.2(9)
C542 C541 C545 109.0(9)
C540 C542 C541 120.2(10)
C540 C542 C543 120.2(10)
C541 C542 C543 106.5(9)
C524 C543 C544 120.0(10)
C524 C543 C542 120.4(10)
C544 C543 C542 109.2(9)
C528 C544 C545 117.9(9)
C528 C544 C543 121.9(9)
C545 C544 C543 106.4(9)
C547 C545 C541 119.6(9)
C547 C545 C544 120.3(9)
C541 C545 C544 108.9(8)
C533 C546 C547 120.8(9)
C533 C546 C550 120.2(10)
C547 C546 C550 108.8(8)
C545 C547 C548 120.4(10)
C545 C547 C546 119.3(9)
C548 C547 C546 106.4(8)
C529 C548 C547 121.1(12)
C529 C548 C549 118.7(8)
C547 C548 C549 109.3(8)
C508 C549 C550 120.8(12)
C508 C549 C548 119.6(8)
C550 C549 C548 108.7(8)
C552 C550 C549 120.4(11)
C552 C550 C546 118.3(9)
C549 C550 C546 106.8(8)
C534 C551 C552 121.2(10)
C534 C551 C555 118.8(9)
C552 C551 C555 108.0(9)
C550 C552 C553 119.3(9)
C550 C552 C551 121.4(10)
C553 C552 C551 108.3(9)
C509 C553 C552 122.1(10)
C509 C553 C554 118.6(9)
C552 C553 C554 107.5(9)
C513 C554 C555 117.9(10)
C513 C554 C553 120.6(10)
C555 C554 C553 109.5(9)
C557 C555 C554 124.1(9)
C557 C555 C551 119.3(9)
C554 C555 C551 106.5(9)
C535 C556 C557 116.4(9)
C535 C556 C560 123.3(11)
C557 C556 C560 107.8(9)
C555 C557 C558 119.2(9)
C555 C557 C556 122.7(9)
C558 C557 C556 107.0(8)
C514 C558 C559 121.6(11)
C514 C558 C557 117.1(8)
C559 C558 C557 108.6(8)
C518 C559 C558 119.2(12)
C518 C559 C560 118.3(9)
C558 C559 C560 109.1(8)
C537 C560 C559 122.7(9)
C537 C560 C556 119.4(12)
C559 C560 C556 107.4(9)

loop_
_geom_bond_atom_site_label_1
_geom_bond_atom_site_label_2
_geom_bond_distance
Na1 O12 2.486(3)
Na1 O8 2.488(3)
Na1 O10 2.496(3)
Na1 O7 2.603(3)
Na1 O11 2.652(4)
Na1 O9 2.658(3)
Na1 N4 2.712(4)
O10 C25 1.406(5)
O10 C20 1.417(6)
N3 C16 1.451(6)
N3 C10 1.462(6)
N3 C901 1.463(5)
O7 C15 1.419(5)
O7 C18 1.420(5)
O11 C82 1.404(6)
O11 C37 1.417(6)
O9 C21 1.422(5)
O9 C14 1.423(6)
O12 C52 1.398(6)
O12 C32 1.415(7)
N4 C49 1.442(7)
N4 C47 1.458(7)
N4 C30 1.472(6)
O8 C54 1.393(5)
O8 C36 1.431(6)
C901 C18 1.502(7)
C901 H90A 0.9900
C901 H90B 0.9900
C10 C82 1.525(7)
C10 H10A 0.9900
C10 H10B 0.9900
C14 C20 1.472(7)
C14 H14A 0.9900
C14 H14B 0.9900
C15 C36 1.479(7)
C15 H15A 0.9900
C15 H15B 0.9900
C16 C21 1.516(6)
C16 H16A 0.9900
C16 H16B 0.9900
C18 H18A 0.9900
C18 H18B 0.9900
C20 H20A 0.9900
C20 H20B 0.9900
C21 H21A 0.9900
C21 H21B 0.9900
C25 C30 1.513(7)
C25 H25A 0.9900
C25 H25B 0.9900
C30 H30A 0.9900
C30 H30B 0.9900
C32 C37 1.450(8)
C32 H32A 0.9900
C32 H32B 0.9900
C36 H36A 0.9900
C36 H36B 0.9900
C37 H37A 0.9900
C37 H37B 0.9900
C47 C52 1.472(8)
C47 H47A 0.9900
C47 H47B 0.9900
C49 C54 1.508(7)
C49 H49A 0.9900
C49 H49B 0.9900
C52 H52A 0.9900
C52 H52B 0.9900
C54 H54A 0.9900
C54 H54B 0.9900
C82 H82A 0.9900
C82 H82B 0.9900
Na2 O4 2.456(3)
Na2 O5 2.459(3)
Na2 O2 2.464(4)
Na2 O3 2.499(3)
Na2 O1 2.583(4)
Na2 N1 2.744(4)
Na2 O6 2.848(4)
Na2 N2 2.981(4)
O3 C27 1.402(6)
O3 C53 1.441(6)
N2 C8 1.445(6)
N2 C9 1.457(6)
N2 C23 1.462(6)
O6 C28 1.417(6)
O6 C22 1.426(6)
O4 C57 1.401(6)
O4 C51 1.429(6)
O2 C26 1.410(6)
O2 C33 1.437(6)
O5 C66 1.420(5)
O5 C61 1.430(5)
O1 C42 1.405(6)
O1 C44 1.419(7)
N1 C68 1.451(6)
N1 C45 1.455(6)
N1 C35 1.468(6)
C8 C57 1.531(7)
C8 H8A 0.9900
C8 H8B 0.9900
C9 C28 1.501(7)
C9 H9A 0.9900
C9 H9B 0.9900
C22 C61 1.481(7)
C22 H22A 0.9900
C22 H22B 0.9900
C23 C33 1.463(7)
C23 H23A 0.9900
C23 H23B 0.9900
C26 C44 1.506(8)
C26 H26A 0.9900
C26 H26B 0.9900
C27 C35 1.499(8)
C27 H27A 0.9900
C27 H27B 0.9900
C28 H28A 0.9900
C28 H28B 0.9900
C33 H33A 0.9900
C33 H33B 0.9900
C35 H35A 0.9900
C35 H35B 0.9900
C42 C68 1.494(8)
C42 H42A 0.9900
C42 H42B 0.9900
C44 H44A 0.9900
C44 H44B 0.9900
C45 C66 1.504(6)
C45 H45A 0.9900
C45 H45B 0.9900
C51 C53 1.454(8)
C51 H51A 0.9900
C51 H51B 0.9900
C53 H53A 0.9900
C53 H53B 0.9900
C57 H57A 0.9900
C57 H57B 0.9900
C61 H61A 0.9900
C61 H61B 0.9900
C66 H66A 0.9900
C66 H66B 0.9900
C68 H68A 0.9900
C68 H68B 0.9900
C401 C406 1.368(3)
C401 C402 1.448(2)
C401 C405 1.449(2)
C402 C411 1.368(3)
C402 C403 1.449(2)
C403 C416 1.368(3)
C403 C404 1.450(2)
C404 C421 1.367(3)
C404 C405 1.449(2)
C405 C426 1.368(3)
C406 C410 1.449(2)
C406 C407 1.450(2)
C407 C430 1.367(3)
C407 C408 1.448(2)
C408 C449 1.367(3)
C408 C409 1.448(2)
C409 C453 1.367(3)
C409 C410 1.448(2)
C410 C412 1.367(3)
C411 C415 1.449(2)
C411 C412 1.449(2)
C412 C413 1.449(2)
C413 C454 1.367(3)
C413 C414 1.449(2)
C414 C458 1.367(3)
C414 C415 1.449(2)
C415 C417 1.367(3)
C416 C420 1.449(2)
C416 C417 1.449(2)
C417 C418 1.449(2)
C418 C459 1.368(3)
C418 C419 1.448(2)
C419 C438 1.367(3)
C419 C420 1.449(2)
C420 C422 1.368(3)
C421 C422 1.449(2)
C421 C425 1.449(2)
C422 C423 1.449(2)
C423 C439 1.368(3)
C423 C424 1.449(2)
C424 C443 1.367(3)
C424 C425 1.449(2)
C425 C427 1.367(3)
C426 C427 1.449(2)
C426 C430 1.450(2)
C427 C428 1.449(2)
C428 C444 1.367(3)
C428 C429 1.448(2)
C429 C448 1.367(3)
C429 C430 1.448(2)
C431 C436 1.367(3)
C431 C435 1.449(3)
C431 C432 1.449(2)
C432 C441 1.367(3)
C432 C433 1.449(2)
C433 C446 1.367(3)
C433 C434 1.449(2)
C434 C451 1.366(3)
C434 C435 1.449(2)
C435 C456 1.367(3)
C436 C440 1.449(2)
C436 C437 1.450(2)
C437 C460 1.368(3)
C437 C438 1.449(2)
C438 C439 1.449(2)
C439 C440 1.449(2)
C440 C442 1.367(3)
C441 C442 1.449(2)
C441 C445 1.449(2)
C442 C443 1.449(2)
C443 C444 1.449(2)
C444 C445 1.448(2)
C445 C447 1.367(3)
C446 C450 1.448(2)
C446 C447 1.449(2)
C447 C448 1.449(2)
C448 C449 1.448(2)
C449 C450 1.448(2)
C450 C452 1.367(3)
C451 C452 1.448(2)
C451 C455 1.449(2)
C452 C453 1.448(2)
C453 C454 1.448(2)
C454 C455 1.449(2)
C455 C457 1.367(3)
C456 C457 1.448(2)
C456 C460 1.449(2)
C457 C458 1.449(2)
C458 C459 1.448(2)
C459 C460 1.448(2)
C501 C506 1.361(12)
C501 C502 1.445(12)
C501 C505 1.470(12)
C502 C511 1.407(12)
C502 C503 1.432(12)
C503 C516 1.388(11)
C503 C504 1.505(12)
C504 C521 1.351(12)
C504 C505 1.447(12)
C505 C526 1.375(12)
C506 C510 1.428(13)
C506 C507 1.485(12)
C507 C530 1.341(12)
C507 C508 1.446(12)
C508 C549 1.380(11)
C508 C509 1.455(12)
C509 C553 1.379(12)
C509 C510 1.448(12)
C510 C512 1.354(12)
C511 C515 1.424(12)
C511 C512 1.451(11)
C512 C513 1.454(12)
C513 C554 1.338(12)
C513 C514 1.464(12)
C514 C558 1.382(12)
C514 C515 1.452(12)
C515 C517 1.385(11)
C516 C520 1.465(12)
C516 C517 1.469(13)
C517 C518 1.444(11)
C518 C559 1.381(12)
C518 C519 1.468(11)
C519 C538 1.360(11)
C519 C520 1.430(11)
C520 C522 1.394(12)
C521 C522 1.439(12)
C521 C525 1.465(12)
C522 C523 1.441(12)
C523 C539 1.369(12)
C523 C524 1.470(12)
C524 C543 1.367(12)
C524 C525 1.433(12)
C525 C527 1.370(11)
C526 C527 1.432(12)
C526 C530 1.488(11)
C527 C528 1.463(12)
C528 C544 1.394(12)
C528 C529 1.447(11)
C529 C548 1.363(11)
C529 C530 1.450(12)
C531 C536 1.367(12)
C531 C532 1.457(13)
C531 C535 1.464(13)
C532 C541 1.387(12)
C532 C533 1.412(12)
C533 C546 1.371(12)
C533 C534 1.491(13)
C534 C551 1.333(12)
C534 C535 1.451(12)
C535 C556 1.378(12)
C536 C540 1.453(13)
C536 C537 1.470(12)
C537 C560 1.361(12)
C537 C538 1.452(12)
C538 C539 1.455(12)
C539 C540 1.464(12)
C540 C542 1.366(12)
C541 C542 1.441(12)
C541 C545 1.442(12)
C542 C543 1.461(13)
C543 C544 1.458(12)
C544 C545 1.447(12)
C545 C547 1.368(11)
C546 C547 1.447(13)
C546 C550 1.478(12)
C547 C548 1.442(11)
C548 C549 1.447(11)
C549 C550 1.421(11)
C550 C552 1.362(12)
C551 C552 1.448(12)
C551 C555 1.474(12)
C552 C553 1.421(12)
C553 C554 1.462(12)
C554 C555 1.418(12)
C555 C557 1.356(11)
C556 C557 1.452(12)
C556 C560 1.458(12)
C557 C558 1.449(12)
C558 C559 1.421(12)
C559 C560 1.431(12)
